data_1565238
loop_
_publ_author_name
'Tang, Qun'
'Yang, Yanli'
'Cheng, Ze'
'Chen, Xiuni'
'Lin, Qingmei'
'Zou, Zhiming'
'Zou, Hua-Hong'
'Liang, Fu-Pei'

_publ_section_title
;
 Construction and magnetic properties of hemicyclic &#x201C;phoenix
 crown&#x201D; manganese clusters: Molecular assembly from {Mn5} to {Mn10}
 cluster
;
_journal_name_full 'Inorganica Chimica Acta'
_journal_page_first 119438
_journal_paper_doi 10.1016/j.ica.2020.119438
_journal_volume 504
_journal_year 2020
_chemical_formula_moiety 'C84 H64 Mn5 N22 O12, 2(C5 H5 N)'
_chemical_formula_sum 'C94 H74 Mn5 N24 O12'
_chemical_formula_weight 2006.47
_space_group_crystal_system monoclinic
_space_group_IT_number 15
_space_group_name_Hall '-I 2ya'
_space_group_name_H-M_alt 'I 1 2/a 1'
_atom_sites_solution_hydrogens geom
_audit_creation_method SHELXL-2014
_cell_angle_alpha 90
_cell_angle_beta 91.973(7)
_cell_angle_gamma 90
_cell_formula_units_Z 4
_cell_length_a 22.7117(15)
_cell_length_b 14.5551(10)
_cell_length_c 27.400(3)
_cell_measurement_reflns_used 9658
_cell_measurement_temperature 293(2)
_cell_measurement_theta_max 25.01
_cell_measurement_theta_min 3.02
_cell_volume 9052.3(13)
_computing_structure_refinement 'SHELXL-2014 (Sheldrick, 2014)'
_diffrn_ambient_temperature 293(2)
_diffrn_measured_fraction_theta_full 0.929
_diffrn_measured_fraction_theta_max 0.955
_diffrn_measurement_device_type 'multiwire proportional'
_diffrn_measurement_method 'phi and omega scans'
_diffrn_radiation_type MoK\a
_diffrn_radiation_wavelength 0.71073
_diffrn_reflns_av_R_equivalents 0.0540
_diffrn_reflns_av_unetI/netI 0.0629
_diffrn_reflns_Laue_measured_fraction_full 0.929
_diffrn_reflns_Laue_measured_fraction_max 0.955
_diffrn_reflns_limit_h_max 25
_diffrn_reflns_limit_h_min -27
_diffrn_reflns_limit_k_max 14
_diffrn_reflns_limit_k_min -17
_diffrn_reflns_limit_l_max 30
_diffrn_reflns_limit_l_min -32
_diffrn_reflns_number 20317
_diffrn_reflns_point_group_measured_fraction_full 0.929
_diffrn_reflns_point_group_measured_fraction_max 0.955
_diffrn_reflns_theta_full 25.242
_diffrn_reflns_theta_max 25.010
_diffrn_reflns_theta_min 3.025
_diffrn_source 'fine-focus sealed tube'
_exptl_absorpt_coefficient_mu 0.755
_exptl_absorpt_correction_T_max 0.907
_exptl_absorpt_correction_T_min 0.873
_exptl_absorpt_correction_type multi-scan
_exptl_absorpt_process_details sadabs
_exptl_crystal_colour black
_exptl_crystal_density_diffrn 1.472
_exptl_crystal_description block
_exptl_crystal_F_000 4108
_exptl_crystal_size_max 0.19
_exptl_crystal_size_mid 0.15
_exptl_crystal_size_min 0.13
_refine_diff_density_max 0.529
_refine_diff_density_min -0.505
_refine_diff_density_rms 0.076
_refine_ls_extinction_coef .
_refine_ls_extinction_method none
_refine_ls_goodness_of_fit_ref 1.065
_refine_ls_hydrogen_treatment constr
_refine_ls_matrix_type full
_refine_ls_number_parameters 597
_refine_ls_number_reflns 7622
_refine_ls_number_restraints 42
_refine_ls_restrained_S_all 1.065
_refine_ls_R_factor_all 0.0904
_refine_ls_R_factor_gt 0.0637
_refine_ls_shift/su_max 0.080
_refine_ls_shift/su_mean 0.056
_refine_ls_structure_factor_coef Fsqd
_refine_ls_weighting_details 'w=1/[\s^2^(Fo^2^)+(0.0832P)^2^+21.0680P] where P=(Fo^2^+2Fc^2^)/3'
_refine_ls_weighting_scheme calc
_refine_ls_wR_factor_gt 0.1641
_refine_ls_wR_factor_ref 0.1894
_reflns_Friedel_coverage 0.000
_reflns_Friedel_fraction_full .
_reflns_Friedel_fraction_max .
_reflns_number_gt 5475
_reflns_number_total 7980
_reflns_threshold_expression 'I > 2\s(I)'
_cod_data_source_file ICA-2020-504-119438.cif
_cod_data_source_block Mn5
_cod_original_sg_symbol_H-M 'I 2/a'
_cod_database_code 1565238
_shelx_space_group_comment
;
The symmetry employed for this shelxl refinement is uniquely defined
by the following loop, which should always be used as a source of
symmetry information in preference to the above space-group names.
They are only intended as comments.
;

loop_
_space_group_symop_operation_xyz
'x, y, z'
'-x+1/2, y, -z'
'x+1/2, y+1/2, z+1/2'
'-x+1, y+1/2, -z+1/2'
'-x, -y, -z'
'x-1/2, -y, z'
'-x+1/2, -y+1/2, -z+1/2'
'x, -y+1/2, z+1/2'

loop_
_atom_site_label
_atom_site_type_symbol
_atom_site_fract_x
_atom_site_fract_y
_atom_site_fract_z
_atom_site_U_iso_or_equiv
_atom_site_adp_type
_atom_site_occupancy
_atom_site_site_symmetry_order
_atom_site_calc_flag
_atom_site_refinement_flags_posn
_atom_site_refinement_flags_adp
_atom_site_refinement_flags_occupancy
_atom_site_disorder_assembly
_atom_site_disorder_group
Mn1 Mn 0.7500 0.47787(7) 0.0000 0.0486(3) Uani 1 2 d S T P . .
Mn2 Mn 0.90869(3) 0.26168(5) 0.04222(3) 0.0401(2) Uani 1 1 d . . . . .
Mn3 Mn 0.91490(3) 0.02351(5) 0.16603(3) 0.0463(2) Uani 1 1 d . . . . .
O1 O 0.54761(13) 0.3205(2) -0.09141(12) 0.0481(8) Uani 1 1 d . . . . .
C1 C 0.56842(19) 0.3782(3) -0.12440(18) 0.0450(11) Uani 1 1 d . . . . .
C2 C 0.5345(2) 0.3923(4) -0.16749(19) 0.0565(13) Uani 1 1 d . . . . .
H2 H 0.4988 0.3614 -0.1717 0.068 Uiso 1 1 calc R U . . .
C3 C 0.5521(3) 0.4500(4) -0.2035(2) 0.0673(16) Uani 1 1 d . . . . .
H3 H 0.5283 0.4579 -0.2314 0.081 Uiso 1 1 calc R U . . .
C4 C 0.6049(3) 0.4967(5) -0.1989(2) 0.0700(17) Uani 1 1 d . . . . .
H4 H 0.6175 0.5347 -0.2238 0.084 Uiso 1 1 calc R U . . .
C5 C 0.6387(3) 0.4855(4) -0.1562(2) 0.0621(15) Uani 1 1 d . . . . .
H5 H 0.6741 0.5172 -0.1525 0.075 Uiso 1 1 calc R U . . .
C6 C 0.6213(2) 0.4284(3) -0.11891(17) 0.0452(11) Uani 1 1 d . . . . .
C7 C 0.65811(19) 0.4252(3) -0.07379(17) 0.0423(11) Uani 1 1 d . . . . .
O2 O 0.70038(14) 0.4820(2) -0.06775(13) 0.0559(9) Uani 1 1 d . . . . .
N1 N 0.64571(14) 0.3631(3) -0.04030(13) 0.0383(9) Uani 1 1 d . . . . .
N2 N 0.68209(15) 0.3665(3) 0.00323(13) 0.0415(9) Uani 1 1 d . . . . .
C8 C 0.67638(18) 0.2903(3) 0.02702(17) 0.0406(11) Uani 1 1 d . . . . .
O3 O 0.64415(12) 0.2220(2) 0.01115(11) 0.0437(8) Uani 1 1 d . . . . .
C9 C 0.70837(19) 0.2789(3) 0.07531(17) 0.0412(11) Uani 1 1 d . . . . .
C10 C 0.6877(2) 0.3241(4) 0.11553(19) 0.0589(14) Uani 1 1 d . . . . .
H10 H 0.6559 0.3641 0.1121 0.071 Uiso 1 1 calc R U . . .
C11 C 0.7145(3) 0.3095(5) 0.1611(2) 0.0746(18) Uani 1 1 d . . . . .
H11 H 0.7000 0.3384 0.1885 0.090 Uiso 1 1 calc R U . . .
C12 C 0.7629(2) 0.2518(4) 0.1658(2) 0.0617(15) Uani 1 1 d . . . . .
H12 H 0.7812 0.2425 0.1964 0.074 Uiso 1 1 calc R U . . .
C13 C 0.78389(19) 0.2086(3) 0.12559(17) 0.0428(11) Uani 1 1 d . . . . .
C14 C 0.75600(18) 0.2220(3) 0.08030(16) 0.0384(10) Uani 1 1 d . . . . .
H14 H 0.7699 0.1919 0.0531 0.046 Uiso 1 1 calc R U . . .
C15 C 0.83724(19) 0.1501(3) 0.13014(17) 0.0429(11) Uani 1 1 d . . . . .
O4 O 0.84327(14) 0.0954(2) 0.16740(11) 0.0490(8) Uani 1 1 d . . . . .
N3 N 0.87616(15) 0.1567(3) 0.09650(14) 0.0422(9) Uani 1 1 d . . . . .
N4 N 0.92296(15) 0.0944(3) 0.10630(14) 0.0404(9) Uani 1 1 d . . . . .
C16 C 0.96607(19) 0.1006(3) 0.07566(18) 0.0422(11) Uani 1 1 d . . . . .
O5 O 0.96441(13) 0.1585(2) 0.04061(12) 0.0477(8) Uani 1 1 d . . . . .
C17 C 1.0175(2) 0.0404(3) 0.08166(18) 0.0453(11) Uani 1 1 d . . . . .
C18 C 1.0613(2) 0.0460(4) 0.0476(2) 0.0662(15) Uani 1 1 d . . . . .
H18 H 1.0561 0.0857 0.0212 0.079 Uiso 1 1 calc R U . . .
C19 C 1.1120(3) -0.0053(5) 0.0517(3) 0.084(2) Uani 1 1 d . . . . .
H19 H 1.1405 -0.0009 0.0283 0.101 Uiso 1 1 calc R U . . .
C20 C 1.1199(3) -0.0630(5) 0.0907(3) 0.0796(19) Uani 1 1 d . . . . .
H20 H 1.1544 -0.0974 0.0940 0.095 Uiso 1 1 calc R U . . .
C21 C 1.0780(2) -0.0709(4) 0.1248(2) 0.0675(16) Uani 1 1 d . . . . .
H21 H 1.0843 -0.1106 0.1511 0.081 Uiso 1 1 calc R U . . .
C22 C 1.0253(2) -0.0198(3) 0.1210(2) 0.0533(13) Uani 1 1 d . . . . .
O6 O 0.98649(16) -0.0337(3) 0.15561(15) 0.0667(11) Uani 1 1 d . . . . .
N5 N 0.68790(19) 0.5793(3) 0.0360(2) 0.0621(12) Uani 1 1 d . . . . .
C23 C 0.6495(3) 0.6264(5) 0.0091(3) 0.111(3) Uani 1 1 d . . . . .
H23 H 0.6504 0.6227 -0.0247 0.134 Uiso 1 1 calc R U . . .
C24 C 0.6068(4) 0.6825(7) 0.0305(5) 0.140(4) Uani 1 1 d . . . . .
H24 H 0.5809 0.7166 0.0108 0.168 Uiso 1 1 calc R U . . .
C25 C 0.6035(4) 0.6868(7) 0.0783(5) 0.126(4) Uani 1 1 d . . . . .
H25 H 0.5754 0.7234 0.0928 0.151 Uiso 1 1 calc R U . . .
C26 C 0.6416(4) 0.6369(6) 0.1052(4) 0.126(3) Uani 1 1 d . . . . .
H26 H 0.6402 0.6383 0.1391 0.151 Uiso 1 1 calc R U . . .
C27 C 0.6827(3) 0.5838(5) 0.0834(3) 0.091(2) Uani 1 1 d . . . . .
H27 H 0.7083 0.5491 0.1032 0.109 Uiso 1 1 calc R U . . .
N6 N 0.96185(17) 0.3187(3) -0.02226(15) 0.0503(10) Uani 1 1 d . . . . .
C28 C 0.9629(3) 0.4068(5) -0.0328(2) 0.0737(17) Uani 1 1 d . . . . .
H28 H 0.9467 0.4477 -0.0109 0.088 Uiso 1 1 calc R U . . .
C29 C 0.9865(4) 0.4413(6) -0.0740(3) 0.103(3) Uani 1 1 d . . . . .
H29 H 0.9859 0.5040 -0.0805 0.124 Uiso 1 1 calc R U . . .
C30 C 1.0112(4) 0.3805(7) -0.1055(3) 0.111(3) Uani 1 1 d . . . . .
H30 H 1.0288 0.4018 -0.1335 0.134 Uiso 1 1 calc R U . . .
C31 C 1.0099(3) 0.2882(6) -0.0957(3) 0.094(2) Uani 1 1 d . . . . .
H31 H 1.0260 0.2458 -0.1168 0.113 Uiso 1 1 calc R U . . .
C32 C 0.9841(2) 0.2604(4) -0.0538(2) 0.0618(15) Uani 1 1 d . . . . .
H32 H 0.9820 0.1978 -0.0473 0.074 Uiso 1 1 calc R U . . .
N7 N 0.8603(2) -0.0927(4) 0.1226(2) 0.0741(14) Uani 1 1 d . U . . .
C33 C 0.8502(6) -0.0878(8) 0.0787(4) 0.198(7) Uani 1 1 d . . . . .
H33 H 0.8687 -0.0424 0.0609 0.238 Uiso 1 1 calc R U . . .
C34 C 0.8113(8) -0.1485(14) 0.0542(6) 0.241(7) Uani 1 1 d . U . . .
H34 H 0.8042 -0.1401 0.0208 0.289 Uiso 1 1 calc R U . . .
C35 C 0.7842(7) -0.2173(11) 0.0761(6) 0.191(6) Uani 1 1 d . U . . .
H35 H 0.7542 -0.2517 0.0612 0.229 Uiso 1 1 calc R U . . .
C36 C 0.8038(7) -0.2311(9) 0.1195(5) 0.203(7) Uani 1 1 d . . . . .
H36 H 0.7928 -0.2840 0.1359 0.243 Uiso 1 1 calc R U . . .
C37 C 0.8416(4) -0.1675(7) 0.1430(4) 0.131(3) Uani 1 1 d . U . . .
H37 H 0.8541 -0.1796 0.1751 0.157 Uiso 1 1 calc R U . . .
N8 N 0.9591(2) 0.1366(3) 0.21412(17) 0.0644(12) Uani 1 1 d . . . . .
C38 C 1.0155(3) 0.1560(5) 0.2150(3) 0.089(2) Uani 1 1 d . . . . .
H38 H 1.0395 0.1246 0.1938 0.106 Uiso 1 1 calc R U . . .
C39 C 1.0408(4) 0.2214(6) 0.2459(3) 0.105(3) Uani 1 1 d . . . . .
H39 H 1.0810 0.2334 0.2457 0.126 Uiso 1 1 calc R U . . .
C40 C 1.0058(6) 0.2673(6) 0.2765(3) 0.113(3) Uani 1 1 d . . . . .
H40 H 1.0218 0.3109 0.2979 0.136 Uiso 1 1 calc R U . . .
C41 C 0.9474(5) 0.2496(7) 0.2760(3) 0.126(3) Uani 1 1 d . . . . .
H41 H 0.9223 0.2809 0.2963 0.151 Uiso 1 1 calc R U . . .
C42 C 0.9269(4) 0.1841(5) 0.2444(3) 0.101(2) Uani 1 1 d . . . . .
H42 H 0.8868 0.1716 0.2441 0.121 Uiso 1 1 calc R U . . .
N9 N 0.9005(2) -0.0476(3) 0.2253(2) 0.0681(13) Uani 1 1 d . . . . .
N10 N 0.8853(3) -0.0222(5) 0.2618(3) 0.112(3) Uani 1 1 d . . . . .
N11 N 0.8738(7) 0.0031(8) 0.3004(4) 0.228(7) Uani 1 1 d . . . . .
N12 N 0.2446(8) 0.0268(14) 0.2357(12) 0.74(4) Uani 1 1 d G U . . .
C43 C 0.2383(6) 0.110(2) 0.2603(6) 0.44(2) Uani 1 1 d G . . . .
H43 H 0.2559 0.1175 0.2912 0.528 Uiso 1 1 calc R U . . .
C44 C 0.2058(8) 0.1805(11) 0.2387(8) 0.43(3) Uani 1 1 d G . . . .
H44 H 0.2016 0.2359 0.2552 0.516 Uiso 1 1 calc R U . . .
C45 C 0.1795(6) 0.1686(17) 0.1926(8) 0.40(2) Uani 1 1 d G . . . .
H45 H 0.1577 0.2161 0.1782 0.475 Uiso 1 1 calc R U . . .
C46 C 0.1857(9) 0.086(2) 0.1680(5) 1.267(14) Uani 1 1 d G U . . .
H46 H 0.1681 0.0779 0.1372 1.520 Uiso 1 1 calc R U . . .
C47 C 0.2183(12) 0.0149(14) 0.1896(12) 0.45(2) Uani 1 1 d G U . . .
H47 H 0.2225 -0.0405 0.1732 0.542 Uiso 1 1 calc R U . . .

loop_
_atom_site_aniso_label
_atom_site_aniso_U_11
_atom_site_aniso_U_22
_atom_site_aniso_U_33
_atom_site_aniso_U_23
_atom_site_aniso_U_13
_atom_site_aniso_U_12
Mn1 0.0452(6) 0.0367(6) 0.0627(7) 0.000 -0.0163(5) 0.000
Mn2 0.0348(4) 0.0362(4) 0.0490(4) 0.0037(3) -0.0043(3) 0.0012(3)
Mn3 0.0479(4) 0.0358(4) 0.0548(5) 0.0073(3) -0.0028(3) 0.0051(3)
O1 0.0382(16) 0.050(2) 0.055(2) 0.0000(17) -0.0087(14) -0.0028(15)
C1 0.039(2) 0.040(3) 0.056(3) -0.008(2) -0.003(2) 0.007(2)
C2 0.052(3) 0.055(3) 0.062(3) -0.002(3) -0.015(2) 0.001(2)
C3 0.075(4) 0.073(4) 0.053(3) 0.005(3) -0.024(3) 0.004(3)
C4 0.073(4) 0.074(4) 0.061(4) 0.023(3) -0.011(3) -0.005(3)
C5 0.068(3) 0.053(3) 0.064(4) 0.009(3) -0.007(3) -0.011(3)
C6 0.046(3) 0.041(3) 0.048(3) -0.004(2) -0.004(2) 0.004(2)
C7 0.042(2) 0.035(3) 0.050(3) -0.004(2) -0.003(2) -0.001(2)
O2 0.0523(19) 0.050(2) 0.064(2) 0.0128(17) -0.0111(17) -0.0123(16)
N1 0.0346(19) 0.038(2) 0.042(2) -0.0013(17) -0.0077(16) 0.0009(16)
N2 0.039(2) 0.038(2) 0.047(2) 0.0022(18) -0.0089(17) 0.0025(16)
C8 0.032(2) 0.038(3) 0.051(3) -0.003(2) -0.003(2) 0.0027(19)
O3 0.0394(16) 0.0358(18) 0.0552(19) 0.0021(15) -0.0063(14) 0.0006(14)
C9 0.039(2) 0.037(3) 0.047(3) 0.001(2) -0.003(2) 0.001(2)
C10 0.050(3) 0.065(4) 0.062(3) -0.003(3) -0.002(2) 0.025(3)
C11 0.079(4) 0.096(5) 0.049(3) -0.009(3) 0.002(3) 0.034(4)
C12 0.058(3) 0.080(4) 0.047(3) 0.002(3) -0.003(2) 0.022(3)
C13 0.037(2) 0.043(3) 0.048(3) 0.004(2) 0.002(2) 0.003(2)
C14 0.035(2) 0.037(2) 0.043(3) 0.000(2) 0.0027(19) -0.0025(19)
C15 0.042(3) 0.041(3) 0.045(3) 0.001(2) -0.005(2) 0.003(2)
O4 0.0519(19) 0.047(2) 0.0475(19) 0.0116(16) 0.0020(15) 0.0101(15)
N3 0.036(2) 0.039(2) 0.051(2) 0.0063(18) -0.0011(18) 0.0087(16)
N4 0.037(2) 0.033(2) 0.051(2) 0.0024(17) -0.0026(18) 0.0049(16)
C16 0.038(2) 0.037(3) 0.051(3) -0.005(2) -0.004(2) -0.002(2)
O5 0.0436(17) 0.048(2) 0.052(2) 0.0064(16) 0.0041(15) 0.0102(15)
C17 0.042(2) 0.034(3) 0.060(3) -0.007(2) 0.000(2) 0.005(2)
C18 0.061(3) 0.062(4) 0.075(4) 0.000(3) 0.008(3) 0.018(3)
C19 0.077(4) 0.080(5) 0.097(5) 0.006(4) 0.025(4) 0.032(4)
C20 0.059(4) 0.062(4) 0.118(6) -0.005(4) 0.015(4) 0.028(3)
C21 0.063(3) 0.045(3) 0.095(4) 0.010(3) 0.007(3) 0.021(3)
C22 0.052(3) 0.031(3) 0.076(4) -0.004(2) -0.007(3) 0.007(2)
O6 0.061(2) 0.054(2) 0.086(3) 0.022(2) 0.007(2) 0.0183(18)
N5 0.054(3) 0.040(3) 0.091(4) -0.007(2) -0.017(2) 0.005(2)
C23 0.115(6) 0.085(5) 0.129(6) -0.027(5) -0.069(5) 0.044(5)
C24 0.098(6) 0.116(8) 0.201(11) -0.046(8) -0.062(7) 0.069(6)
C25 0.076(5) 0.097(7) 0.205(11) -0.018(8) 0.020(7) 0.025(5)
C26 0.137(7) 0.108(7) 0.136(8) 0.021(6) 0.058(6) 0.044(6)
C27 0.091(5) 0.071(5) 0.111(6) 0.012(4) 0.016(4) 0.030(4)
N6 0.047(2) 0.053(3) 0.051(2) 0.003(2) -0.0022(19) -0.009(2)
C28 0.074(4) 0.066(4) 0.082(4) 0.006(3) 0.017(3) -0.018(3)
C29 0.133(7) 0.070(5) 0.109(6) 0.014(5) 0.042(5) -0.021(5)
C30 0.141(7) 0.112(7) 0.084(5) 0.016(5) 0.040(5) -0.045(6)
C31 0.101(5) 0.104(6) 0.077(5) -0.010(4) 0.021(4) -0.016(5)
C32 0.060(3) 0.073(4) 0.053(3) -0.005(3) 0.007(3) -0.011(3)
N7 0.0751(16) 0.0729(16) 0.0744(16) -0.0008(10) 0.0028(10) -0.0032(10)
C33 0.320(17) 0.170(11) 0.103(7) -0.012(7) -0.020(8) -0.175(12)
C34 0.277(11) 0.240(11) 0.204(10) -0.016(9) -0.021(8) -0.077(9)
C35 0.204(9) 0.187(9) 0.180(9) -0.008(8) -0.013(8) -0.087(8)
C36 0.312(18) 0.134(10) 0.160(11) 0.014(8) -0.013(11) -0.151(12)
C37 0.155(7) 0.100(6) 0.138(6) 0.007(5) 0.001(5) -0.046(5)
N8 0.081(3) 0.048(3) 0.063(3) 0.001(2) -0.016(3) -0.001(2)
C38 0.091(5) 0.057(4) 0.115(6) -0.002(4) -0.033(4) -0.009(4)
C39 0.111(6) 0.075(5) 0.124(7) 0.009(5) -0.047(5) -0.027(5)
C40 0.203(11) 0.067(5) 0.066(5) 0.002(4) -0.037(6) -0.047(6)
C41 0.174(10) 0.101(7) 0.103(7) -0.029(5) -0.003(6) -0.045(7)
C42 0.126(6) 0.083(5) 0.094(5) -0.030(5) 0.015(5) -0.020(5)
N9 0.081(3) 0.055(3) 0.069(3) 0.020(3) 0.013(3) 0.010(3)
N10 0.143(6) 0.083(5) 0.114(6) 0.040(4) 0.063(5) 0.029(4)
N11 0.365(18) 0.164(10) 0.164(10) 0.036(8) 0.150(11) 0.053(11)
N12 0.74(4) 0.74(4) 0.74(4) 0.0000(10) 0.0257(17) 0.0000(10)
C43 0.186(17) 0.63(6) 0.50(4) 0.35(5) 0.05(2) -0.10(3)
C44 0.73(6) 0.23(2) 0.36(3) 0.13(2) 0.37(4) 0.18(3)
C45 0.163(13) 0.75(7) 0.27(2) 0.28(3) 0.051(15) 0.01(2)
C46 1.364(14) 0.806(14) 1.726(14) -0.0917(10) 1.4489(12) -0.0914(10)
C47 0.45(2) 0.45(2) 0.45(2) -0.0001(10) 0.0156(12) 0.0000(10)

loop_
_atom_type_symbol
_atom_type_description
_atom_type_scat_dispersion_real
_atom_type_scat_dispersion_imag
_atom_type_scat_source
C C 0.0033 0.0016 'International Tables Vol C Tables 4.2.6.8 and 6.1.1.4'
H H 0.0000 0.0000 'International Tables Vol C Tables 4.2.6.8 and 6.1.1.4'
Mn Mn 0.3368 0.7283 'International Tables Vol C Tables 4.2.6.8 and 6.1.1.4'
N N 0.0061 0.0033 'International Tables Vol C Tables 4.2.6.8 and 6.1.1.4'
O O 0.0106 0.0060 'International Tables Vol C Tables 4.2.6.8 and 6.1.1.4'

loop_
_geom_angle_atom_site_label_1
_geom_angle_atom_site_label_2
_geom_angle_atom_site_label_3
_geom_angle
_geom_angle_site_symmetry_1
_geom_angle_site_symmetry_3
O2 Mn1 O2 176.8(2) 2_655 .
O2 Mn1 N2 73.25(13) 2_655 2_655
O2 Mn1 N2 109.18(14) . 2_655
O2 Mn1 N2 109.18(14) 2_655 .
O2 Mn1 N2 73.25(13) . .
N2 Mn1 N2 87.36(19) 2_655 .
O2 Mn1 N5 85.55(15) 2_655 .
O2 Mn1 N5 92.38(16) . .
N2 Mn1 N5 156.76(16) 2_655 .
N2 Mn1 N5 90.82(15) . .
O2 Mn1 N5 92.39(16) 2_655 2_655
O2 Mn1 N5 85.55(15) . 2_655
N2 Mn1 N5 90.83(15) 2_655 2_655
N2 Mn1 N5 156.76(16) . 2_655
N5 Mn1 N5 99.6(2) . 2_655
O1 Mn2 N1 89.58(14) 2_655 2_655
O1 Mn2 O3 169.35(14) 2_655 2_655
N1 Mn2 O3 80.10(14) 2_655 2_655
O1 Mn2 O5 92.32(14) 2_655 .
N1 Mn2 O5 177.14(14) 2_655 .
O3 Mn2 O5 97.90(13) 2_655 .
O1 Mn2 N3 90.74(14) 2_655 .
N1 Mn2 N3 108.10(14) 2_655 .
O3 Mn2 N3 94.95(13) 2_655 .
O5 Mn2 N3 74.03(13) . .
O1 Mn2 N6 96.22(14) 2_655 .
N1 Mn2 N6 93.17(16) 2_655 .
O3 Mn2 N6 81.83(13) 2_655 .
O5 Mn2 N6 84.50(14) . .
N3 Mn2 N6 157.68(15) . .
O6 Mn3 O4 170.38(16) . .
O6 Mn3 N4 90.01(16) . .
O4 Mn3 N4 80.41(14) . .
O6 Mn3 N9 93.6(2) . .
O4 Mn3 N9 96.01(18) . .
N4 Mn3 N9 175.79(18) . .
O6 Mn3 N8 92.38(19) . .
O4 Mn3 N8 87.31(16) . .
N4 Mn3 N8 92.88(16) . .
N9 Mn3 N8 89.2(2) . .
O6 Mn3 N7 92.74(18) . .
O4 Mn3 N7 88.30(16) . .
N4 Mn3 N7 91.10(18) . .
N9 Mn3 N7 86.6(2) . .
N8 Mn3 N7 173.51(18) . .
C1 O1 Mn2 126.2(3) . 2_655
O1 C1 C2 117.7(4) . .
O1 C1 C6 125.1(4) . .
C2 C1 C6 117.1(5) . .
C3 C2 C1 122.0(5) . .
C3 C2 H2 119.0 . .
C1 C2 H2 119.0 . .
C2 C3 C4 120.9(5) . .
C2 C3 H3 119.5 . .
C4 C3 H3 119.5 . .
C3 C4 C5 118.2(5) . .
C3 C4 H4 120.9 . .
C5 C4 H4 120.9 . .
C6 C5 C4 122.0(5) . .
C6 C5 H5 119.0 . .
C4 C5 H5 119.0 . .
C5 C6 C1 119.7(4) . .
C5 C6 C7 118.1(4) . .
C1 C6 C7 122.2(4) . .
O2 C7 N1 122.0(4) . .
O2 C7 C6 119.6(4) . .
N1 C7 C6 118.4(4) . .
C7 O2 Mn1 117.9(3) . .
C7 N1 N2 115.0(3) . .
C7 N1 Mn2 131.0(3) . 2_655
N2 N1 Mn2 113.7(3) . 2_655
C8 N2 N1 109.0(4) . .
C8 N2 Mn1 136.1(3) . .
N1 N2 Mn1 111.8(3) . .
N2 C8 O3 123.4(4) . .
N2 C8 C9 119.0(4) . .
O3 C8 C9 117.5(4) . .
C8 O3 Mn2 110.5(3) . 2_655
C14 C9 C10 119.9(4) . .
C14 C9 C8 120.9(4) . .
C10 C9 C8 119.1(4) . .
C9 C10 C11 119.7(5) . .
C9 C10 H10 120.1 . .
C11 C10 H10 120.1 . .
C12 C11 C10 120.0(5) . .
C12 C11 H11 120.0 . .
C10 C11 H11 120.0 . .
C13 C12 C11 119.9(5) . .
C13 C12 H12 120.0 . .
C11 C12 H12 120.0 . .
C12 C13 C14 119.7(4) . .
C12 C13 C15 120.1(4) . .
C14 C13 C15 120.1(4) . .
C9 C14 C13 120.7(4) . .
C9 C14 H14 119.7 . .
C13 C14 H14 119.7 . .
O4 C15 N3 123.0(4) . .
O4 C15 C13 118.8(4) . .
N3 C15 C13 118.1(4) . .
C15 O4 Mn3 112.5(3) . .
C15 N3 N4 110.0(4) . .
C15 N3 Mn2 139.1(3) . .
N4 N3 Mn2 107.2(3) . .
C16 N4 N3 113.9(4) . .
C16 N4 Mn3 131.8(3) . .
N3 N4 Mn3 114.0(3) . .
O5 C16 N4 121.5(4) . .
O5 C16 C17 118.8(4) . .
N4 C16 C17 119.7(4) . .
C16 O5 Mn2 119.3(3) . .
C18 C17 C22 118.7(5) . .
C18 C17 C16 118.4(5) . .
C22 C17 C16 122.8(4) . .
C19 C18 C17 122.0(6) . .
C19 C18 H18 119.0 . .
C17 C18 H18 119.0 . .
C20 C19 C18 119.1(6) . .
C20 C19 H19 120.5 . .
C18 C19 H19 120.5 . .
C21 C20 C19 120.8(5) . .
C21 C20 H20 119.6 . .
C19 C20 H20 119.6 . .
C20 C21 C22 121.1(6) . .
C20 C21 H21 119.4 . .
C22 C21 H21 119.4 . .
O6 C22 C17 125.1(4) . .
O6 C22 C21 116.7(5) . .
C17 C22 C21 118.2(5) . .
C22 O6 Mn3 130.2(3) . .
C27 N5 C23 116.6(6) . .
C27 N5 Mn1 122.5(4) . .
C23 N5 Mn1 120.2(5) . .
N5 C23 C24 121.5(8) . .
N5 C23 H23 119.3 . .
C24 C23 H23 119.3 . .
C25 C24 C23 120.4(9) . .
C25 C24 H24 119.8 . .
C23 C24 H24 119.8 . .
C24 C25 C26 117.7(9) . .
C24 C25 H25 121.1 . .
C26 C25 H25 121.1 . .
C25 C26 C27 120.5(10) . .
C25 C26 H26 119.7 . .
C27 C26 H26 119.7 . .
N5 C27 C26 123.2(8) . .
N5 C27 H27 118.4 . .
C26 C27 H27 118.4 . .
C28 N6 C32 118.1(5) . .
C28 N6 Mn2 121.9(4) . .
C32 N6 Mn2 119.2(4) . .
N6 C28 C29 123.5(7) . .
N6 C28 H28 118.2 . .
C29 C28 H28 118.2 . .
C28 C29 C30 117.8(7) . .
C28 C29 H29 121.1 . .
C30 C29 H29 121.1 . .
C31 C30 C29 119.7(7) . .
C31 C30 H30 120.1 . .
C29 C30 H30 120.1 . .
C32 C31 C30 117.9(7) . .
C32 C31 H31 121.0 . .
C30 C31 H31 121.0 . .
N6 C32 C31 122.9(6) . .
N6 C32 H32 118.6 . .
C31 C32 H32 118.6 . .
C33 N7 C37 114.8(8) . .
C33 N7 Mn3 121.7(6) . .
C37 N7 Mn3 123.4(6) . .
N7 C33 C34 122.0(12) . .
N7 C33 H33 119.0 . .
C34 C33 H33 119.0 . .
C35 C34 C33 123.4(16) . .
C35 C34 H34 118.3 . .
C33 C34 H34 118.3 . .
C36 C35 C34 113.0(15) . .
C36 C35 H35 123.5 . .
C34 C35 H35 123.5 . .
C35 C36 C37 120.9(12) . .
C35 C36 H36 119.5 . .
C37 C36 H36 119.5 . .
N7 C37 C36 123.9(10) . .
N7 C37 H37 118.1 . .
C36 C37 H37 118.1 . .
C38 N8 C42 115.9(6) . .
C38 N8 Mn3 124.6(5) . .
C42 N8 Mn3 119.5(5) . .
N8 C38 C39 122.9(8) . .
N8 C38 H38 118.5 . .
C39 C38 H38 118.5 . .
C40 C39 C38 118.5(8) . .
C40 C39 H39 120.8 . .
C38 C39 H39 120.8 . .
C41 C40 C39 119.9(8) . .
C41 C40 H40 120.1 . .
C39 C40 H40 120.1 . .
C40 C41 C42 117.1(10) . .
C40 C41 H41 121.5 . .
C42 C41 H41 121.5 . .
N8 C42 C41 125.7(9) . .
N8 C42 H42 117.2 . .
C41 C42 H42 117.1 . .
N10 N9 Mn3 128.6(5) . .
N9 N10 N11 175.2(12) . .
C43 N12 C47 120.0 . .
C44 C43 N12 120.0 . .
C44 C43 H43 120.0 . .
N12 C43 H43 120.0 . .
C43 C44 C45 120.0 . .
C43 C44 H44 120.0 . .
C45 C44 H44 120.0 . .
C44 C45 C46 120.0 . .
C44 C45 H45 120.0 . .
C46 C45 H45 120.0 . .
C47 C46 C45 120.0 . .
C47 C46 H46 120.0 . .
C45 C46 H46 120.0 . .
C46 C47 N12 120.0 . .
C46 C47 H47 120.0 . .
N12 C47 H47 120.0 . .

loop_
_geom_bond_atom_site_label_1
_geom_bond_atom_site_label_2
_geom_bond_distance
_geom_bond_site_symmetry_2
Mn1 O2 2.139(3) 2_655
Mn1 O2 2.139(3) .
Mn1 N2 2.241(4) 2_655
Mn1 N2 2.241(4) .
Mn1 N5 2.288(5) .
Mn1 N5 2.288(5) 2_655
Mn2 O1 1.856(3) 2_655
Mn2 N1 1.924(4) 2_655
Mn2 O3 1.947(3) 2_655
Mn2 O5 1.966(3) .
Mn2 N3 2.274(4) .
Mn2 N6 2.327(4) .
Mn3 O6 1.858(4) .
Mn3 O4 1.935(3) .
Mn3 N4 1.949(4) .
Mn3 N9 1.963(5) .
Mn3 N8 2.315(5) .
Mn3 N7 2.390(6) .
O1 C1 1.332(6) .
O1 Mn2 1.856(3) 2_655
C1 C2 1.403(7) .
C1 C6 1.409(6) .
C2 C3 1.366(8) .
C2 H2 0.9300 .
C3 C4 1.380(8) .
C3 H3 0.9300 .
C4 C5 1.387(7) .
C4 H4 0.9300 .
C5 C6 1.386(7) .
C5 H5 0.9300 .
C6 C7 1.469(6) .
C7 O2 1.273(5) .
C7 N1 1.326(6) .
N1 N2 1.428(5) .
N1 Mn2 1.924(4) 2_655
N2 C8 1.296(6) .
C8 O3 1.300(5) .
C8 C9 1.496(6) .
O3 Mn2 1.947(3) 2_655
C9 C14 1.366(6) .
C9 C10 1.379(7) .
C10 C11 1.386(7) .
C10 H10 0.9300 .
C11 C12 1.386(7) .
C11 H11 0.9300 .
C12 C13 1.369(7) .
C12 H12 0.9300 .
C13 C14 1.388(6) .
C13 C15 1.483(6) .
C14 H14 0.9300 .
C15 O4 1.299(5) .
C15 N3 1.303(6) .
N3 N4 1.415(5) .
N4 C16 1.315(6) .
C16 O5 1.277(5) .
C16 C17 1.464(6) .
C17 C18 1.390(7) .
C17 C22 1.397(7) .
C18 C19 1.375(8) .
C18 H18 0.9300 .
C19 C20 1.366(9) .
C19 H19 0.9300 .
C20 C21 1.361(8) .
C20 H20 0.9300 .
C21 C22 1.410(7) .
C21 H21 0.9300 .
C22 O6 1.332(7) .
N5 C27 1.312(8) .
N5 C23 1.314(7) .
C23 C24 1.410(12) .
C23 H23 0.9300 .
C24 C25 1.314(13) .
C24 H24 0.9300 .
C25 C26 1.333(12) .
C25 H25 0.9300 .
C26 C27 1.365(10) .
C26 H26 0.9300 .
C27 H27 0.9300 .
N6 C28 1.314(7) .
N6 C32 1.324(7) .
C28 C29 1.362(9) .
C28 H28 0.9300 .
C29 C30 1.371(11) .
C29 H29 0.9300 .
C30 C31 1.370(11) .
C30 H30 0.9300 .
C31 C32 1.367(9) .
C31 H31 0.9300 .
C32 H32 0.9300 .
N7 C33 1.221(10) .
N7 C37 1.302(10) .
C33 C34 1.403(17) .
C33 H33 0.9300 .
C34 C35 1.330(19) .
C34 H34 0.9300 .
C35 C36 1.270(16) .
C35 H35 0.9300 .
C36 C37 1.404(13) .
C36 H36 0.9300 .
C37 H37 0.9300 .
N8 C38 1.311(8) .
N8 C42 1.319(8) .
C38 C39 1.388(10) .
C38 H38 0.9300 .
C39 C40 1.352(12) .
C39 H39 0.9300 .
C40 C41 1.350(13) .
C40 H40 0.9300 .
C41 C42 1.358(10) .
C41 H41 0.9300 .
C42 H42 0.9300 .
N9 N10 1.132(8) .
N10 N11 1.156(11) .
N12 C43 1.3900 .
N12 C47 1.3900 .
C43 C44 1.3900 .
C43 H43 0.9300 .
C44 C45 1.3900 .
C44 H44 0.9300 .
C45 C46 1.3900 .
C45 H45 0.9300 .
C46 C47 1.3900 .
C46 H46 0.9300 .
C47 H47 0.9300 .

loop_
_geom_hbond_atom_site_label_D
_geom_hbond_atom_site_label_H
_geom_hbond_atom_site_label_A
_geom_hbond_distance_DH
_geom_hbond_distance_HA
_geom_hbond_distance_DA
_geom_hbond_angle_DHA
_geom_hbond_site_symmetry_A
C42 H42 O4 0.93 2.55 3.074(8) 116.4 .
C37 H37 N9 0.93 2.57 3.116(11) 118.0 .
C33 H33 N4 0.93 2.63 3.201(10) 120.2 .
C32 H32 O5 0.93 2.52 3.030(7) 114.7 .
C27 H27 O2 0.93 2.52 3.084(7) 119.5 2_655
C26 H26 N11 0.93 2.67 3.322(14) 127.7 7_655
C23 H23 O2 0.93 2.64 3.219(9) 121.1 .
C42 H42 O4 0.93 2.55 3.074(8) 116.4 .
C37 H37 N9 0.93 2.57 3.116(11) 118.0 .
C33 H33 N4 0.93 2.63 3.201(10) 120.2 .
C32 H32 O5 0.93 2.52 3.030(7) 114.7 .
C27 H27 O2 0.93 2.52 3.084(7) 119.5 2_655
C26 H26 N11 0.93 2.67 3.322(14) 127.7 7_655
C23 H23 O2 0.93 2.64 3.219(9) 121.1 .
C42 H42 O4 0.93 2.55 3.074(8) 116.4 .
C37 H37 N9 0.93 2.57 3.116(11) 118.0 .
C33 H33 N4 0.93 2.63 3.201(10) 120.2 .
C32 H32 O5 0.93 2.52 3.030(7) 114.7 .
C27 H27 O2 0.93 2.52 3.084(7) 119.5 2_655
C26 H26 N11 0.93 2.67 3.322(14) 127.7 7_655
C23 H23 O2 0.93 2.64 3.219(9) 121.1 .
C42 H42 O4 0.93 2.55 3.074(8) 116.4 .
C37 H37 N9 0.93 2.57 3.116(11) 118.0 .
C33 H33 N4 0.93 2.63 3.201(10) 120.2 .
C32 H32 O5 0.93 2.52 3.030(7) 114.7 .
C27 H27 O2 0.93 2.52 3.084(7) 119.5 2_655
C26 H26 N11 0.93 2.67 3.322(14) 127.7 7_655
C23 H23 O2 0.93 2.64 3.219(9) 121.1 .
C42 H42 O4 0.93 2.55 3.074(8) 116.4 .
C37 H37 N9 0.93 2.57 3.116(11) 118.0 .
C33 H33 N4 0.93 2.63 3.201(10) 120.2 .
C32 H32 O5 0.93 2.52 3.030(7) 114.7 .
C27 H27 O2 0.93 2.52 3.084(7) 119.5 2_655
C26 H26 N11 0.93 2.67 3.322(14) 127.7 7_655
C23 H23 O2 0.93 2.64 3.219(9) 121.1 .
C42 H42 O4 0.93 2.55 3.074(8) 116.4 .
C37 H37 N9 0.93 2.57 3.116(11) 118.0 .
C33 H33 N4 0.93 2.63 3.201(10) 120.2 .
C32 H32 O5 0.93 2.52 3.030(7) 114.7 .
C27 H27 O2 0.93 2.52 3.084(7) 119.5 2_655
C26 H26 N11 0.93 2.67 3.322(14) 127.7 7_655
C23 H23 O2 0.93 2.64 3.219(9) 121.1 .
C42 H42 O4 0.93 2.55 3.074(8) 116.4 .
C37 H37 N9 0.93 2.57 3.116(11) 118.0 .
C33 H33 N4 0.93 2.63 3.201(10) 120.2 .
C32 H32 O5 0.93 2.52 3.030(7) 114.7 .
C23 H23 O2 0.93 2.64 3.219(9) 121.1 .
C42 H42 O4 0.93 2.55 3.074(8) 116.4 .
C37 H37 N9 0.93 2.57 3.116(11) 118.0 .
C33 H33 N4 0.93 2.63 3.201(10) 120.2 .
C32 H32 O5 0.93 2.52 3.030(7) 114.7 .
C23 H23 O2 0.93 2.64 3.219(9) 121.1 .
C23 H23 O2 0.93 2.64 3.219(9) 121.1 .
C32 H32 O5 0.93 2.52 3.030(7) 114.7 .
C33 H33 N4 0.93 2.63 3.201(10) 120.2 .
C37 H37 N9 0.93 2.57 3.116(11) 118.0 .
C42 H42 O4 0.93 2.55 3.074(8) 116.4 .

loop_
_geom_torsion_atom_site_label_1
_geom_torsion_atom_site_label_2
_geom_torsion_atom_site_label_3
_geom_torsion_atom_site_label_4
_geom_torsion
_geom_torsion_site_symmetry_1
_geom_torsion_site_symmetry_2
_geom_torsion_site_symmetry_3
_geom_torsion_site_symmetry_4
Mn2 O1 C1 C2 159.4(4) 2_655 . . .
Mn2 O1 C1 C6 -22.4(6) 2_655 . . .
O1 C1 C2 C3 -179.9(5) . . . .
C6 C1 C2 C3 1.8(8) . . . .
C1 C2 C3 C4 0.4(9) . . . .
C2 C3 C4 C5 -1.8(10) . . . .
C3 C4 C5 C6 0.8(10) . . . .
C4 C5 C6 C1 1.4(8) . . . .
C4 C5 C6 C7 -176.3(5) . . . .
O1 C1 C6 C5 179.1(5) . . . .
C2 C1 C6 C5 -2.7(7) . . . .
O1 C1 C6 C7 -3.3(7) . . . .
C2 C1 C6 C7 174.9(5) . . . .
C5 C6 C7 O2 8.3(7) . . . .
C1 C6 C7 O2 -169.4(4) . . . .
C5 C6 C7 N1 -172.2(5) . . . .
C1 C6 C7 N1 10.2(7) . . . .
N1 C7 O2 Mn1 -2.2(6) . . . .
C6 C7 O2 Mn1 177.3(3) . . . .
O2 C7 N1 N2 1.7(6) . . . .
C6 C7 N1 N2 -177.8(4) . . . .
O2 C7 N1 Mn2 -172.2(3) . . . 2_655
C6 C7 N1 Mn2 8.2(6) . . . 2_655
C7 N1 N2 C8 -163.7(4) . . . .
Mn2 N1 N2 C8 11.3(4) 2_655 . . .
C7 N1 N2 Mn1 -0.4(4) . . . .
Mn2 N1 N2 Mn1 174.58(16) 2_655 . . .
N1 N2 C8 O3 2.8(6) . . . .
Mn1 N2 C8 O3 -154.6(3) . . . .
N1 N2 C8 C9 -177.4(4) . . . .
Mn1 N2 C8 C9 25.3(7) . . . .
N2 C8 O3 Mn2 -15.0(5) . . . 2_655
C9 C8 O3 Mn2 165.1(3) . . . 2_655
N2 C8 C9 C14 -107.7(5) . . . .
O3 C8 C9 C14 72.2(6) . . . .
N2 C8 C9 C10 74.9(6) . . . .
O3 C8 C9 C10 -105.2(5) . . . .
C14 C9 C10 C11 -1.7(8) . . . .
C8 C9 C10 C11 175.7(5) . . . .
C9 C10 C11 C12 1.9(10) . . . .
C10 C11 C12 C13 -0.6(10) . . . .
C11 C12 C13 C14 -0.8(8) . . . .
C11 C12 C13 C15 177.3(5) . . . .
C10 C9 C14 C13 0.2(7) . . . .
C8 C9 C14 C13 -177.1(4) . . . .
C12 C13 C14 C9 1.0(7) . . . .
C15 C13 C14 C9 -177.1(4) . . . .
C12 C13 C15 O4 42.0(7) . . . .
C14 C13 C15 O4 -139.9(4) . . . .
C12 C13 C15 N3 -137.6(5) . . . .
C14 C13 C15 N3 40.5(6) . . . .
N3 C15 O4 Mn3 -1.5(6) . . . .
C13 C15 O4 Mn3 179.0(3) . . . .
O4 C15 N3 N4 1.9(6) . . . .
C13 C15 N3 N4 -178.6(4) . . . .
O4 C15 N3 Mn2 -152.5(4) . . . .
C13 C15 N3 Mn2 27.1(7) . . . .
C15 N3 N4 C16 -176.0(4) . . . .
Mn2 N3 N4 C16 -13.3(4) . . . .
C15 N3 N4 Mn3 -1.3(4) . . . .
Mn2 N3 N4 Mn3 161.39(17) . . . .
N3 N4 C16 O5 0.1(6) . . . .
Mn3 N4 C16 O5 -173.4(3) . . . .
N3 N4 C16 C17 179.7(4) . . . .
Mn3 N4 C16 C17 6.3(6) . . . .
N4 C16 O5 Mn2 16.8(6) . . . .
C17 C16 O5 Mn2 -162.9(3) . . . .
O5 C16 C17 C18 -2.8(7) . . . .
N4 C16 C17 C18 177.5(5) . . . .
O5 C16 C17 C22 174.8(4) . . . .
N4 C16 C17 C22 -4.9(7) . . . .
C22 C17 C18 C19 -0.5(9) . . . .
C16 C17 C18 C19 177.3(6) . . . .
C17 C18 C19 C20 -0.6(11) . . . .
C18 C19 C20 C21 0.9(11) . . . .
C19 C20 C21 C22 -0.1(10) . . . .
C18 C17 C22 O6 -178.3(5) . . . .
C16 C17 C22 O6 4.1(8) . . . .
C18 C17 C22 C21 1.2(7) . . . .
C16 C17 C22 C21 -176.4(5) . . . .
C20 C21 C22 O6 178.6(6) . . . .
C20 C21 C22 C17 -1.0(9) . . . .
C17 C22 O6 Mn3 -4.5(8) . . . .
C21 C22 O6 Mn3 176.0(4) . . . .
N4 Mn3 O6 C22 4.0(5) . . . .
N9 Mn3 O6 C22 -178.2(5) . . . .
N8 Mn3 O6 C22 -88.9(5) . . . .
N7 Mn3 O6 C22 95.1(5) . . . .
C27 N5 C23 C24 3.1(12) . . . .
Mn1 N5 C23 C24 173.6(7) . . . .
N5 C23 C24 C25 -2.0(16) . . . .
C23 C24 C25 C26 0.2(17) . . . .
C24 C25 C26 C27 0.3(16) . . . .
C23 N5 C27 C26 -2.7(11) . . . .
Mn1 N5 C27 C26 -173.0(7) . . . .
C25 C26 C27 N5 1.0(14) . . . .
C32 N6 C28 C29 -1.2(9) . . . .
Mn2 N6 C28 C29 -170.5(6) . . . .
N6 C28 C29 C30 -1.1(12) . . . .
C28 C29 C30 C31 2.0(14) . . . .
C29 C30 C31 C32 -0.7(13) . . . .
C28 N6 C32 C31 2.6(8) . . . .
Mn2 N6 C32 C31 172.3(5) . . . .
C30 C31 C32 N6 -1.7(11) . . . .
C37 N7 C33 C34 12(2) . . . .
Mn3 N7 C33 C34 -170.8(12) . . . .
N7 C33 C34 C35 -2(3) . . . .
C33 C34 C35 C36 -10(3) . . . .
C34 C35 C36 C37 11(3) . . . .
C33 N7 C37 C36 -10.9(17) . . . .
Mn3 N7 C37 C36 172.2(10) . . . .
C35 C36 C37 N7 -2(2) . . . .
C42 N8 C38 C39 0.8(10) . . . .
Mn3 N8 C38 C39 -176.9(5) . . . .
N8 C38 C39 C40 -0.2(12) . . . .
C38 C39 C40 C41 -0.8(13) . . . .
C39 C40 C41 C42 1.0(14) . . . .
C38 N8 C42 C41 -0.5(12) . . . .
Mn3 N8 C42 C41 177.3(7) . . . .
C40 C41 C42 N8 -0.4(14) . . . .
C47 N12 C43 C44 0.0 . . . .
N12 C43 C44 C45 0.0 . . . .
C43 C44 C45 C46 0.0 . . . .
C44 C45 C46 C47 0.0 . . . .
C45 C46 C47 N12 0.0 . . . .
C43 N12 C47 C46 0.0 . . . .
